data_4035975
loop_
_publ_author_name
'Peshkov, Roman Yu'
'Wang, Chunyan'
'Panteleeva, Elena V.'
'Rybalova, Tatyana V.'
'Tretyakov, Evgeny V.'

_publ_section_title
;
 Radical Anions of Aromatic Carbonitriles as Reagents for Arylation of
 Fluorinated Benzonitriles.
;
_journal_issue 2
_journal_name_full 'The Journal of organic chemistry'
_journal_page_first 963
_journal_page_last 972
_journal_paper_doi 10.1021/acs.joc.8b02904
_journal_volume 84
_journal_year 2019
_chemical_formula_moiety 'C17 H9 F2 N'
_chemical_formula_sum 'C17 H9 F2 N'
_chemical_formula_weight 265.25
_chemical_name_systematic
; 
 2,5-difluoro-4-(naphthalen-1-yl)benzonitrile 
;
_space_group_IT_number 14
_space_group_name_Hall '-P 2ybc'
_space_group_name_H-M_alt 'P 1 21/c 1'
_symmetry_cell_setting monoclinic
_symmetry_space_group_name_H-M 'P 1 21/c 1'
_atom_sites_solution_hydrogens geom
_atom_sites_solution_primary direct
_atom_sites_solution_secondary difmap
_audit_creation_method SHELXL-97
_cell_angle_alpha 90.00
_cell_angle_beta 113.808(3)
_cell_angle_gamma 90.00
_cell_formula_units_Z 4
_cell_length_a 7.2460(5)
_cell_length_b 25.6754(18)
_cell_length_c 7.4701(5)
_cell_measurement_reflns_used 4941
_cell_measurement_temperature 296(2)
_cell_measurement_theta_max 26.13
_cell_measurement_theta_min 2.38
_cell_volume 1271.50(15)
_computing_cell_refinement 'Bruker SAINT'
_computing_data_collection 'Bruker APEX2'
_computing_data_reduction 'Bruker SAINT'
_computing_molecular_graphics 'Bruker SHELXTL'
_computing_publication_material 'Bruker SHELXTL'
_computing_structure_refinement 'SHELXL-97 (Sheldrick, 2008)'
_computing_structure_solution 'SHELXS-97 (Sheldrick, 2008)'
_diffrn_ambient_temperature 296(2)
_diffrn_measured_fraction_theta_full 0.998
_diffrn_measured_fraction_theta_max 0.979
_diffrn_measurement_device_type 'Bruker APEX-II CCD'
_diffrn_measurement_method '\f and \w scans'
_diffrn_radiation_monochromator graphite
_diffrn_radiation_source 'fine-focus sealed tube'
_diffrn_radiation_type MoK\a
_diffrn_radiation_wavelength 0.71073
_diffrn_reflns_av_R_equivalents 0.0453
_diffrn_reflns_av_sigmaI/netI 0.0303
_diffrn_reflns_limit_h_max 8
_diffrn_reflns_limit_h_min -8
_diffrn_reflns_limit_k_max 32
_diffrn_reflns_limit_k_min -29
_diffrn_reflns_limit_l_max 9
_diffrn_reflns_limit_l_min -9
_diffrn_reflns_number 13394
_diffrn_reflns_theta_full 25.00
_diffrn_reflns_theta_max 26.35
_diffrn_reflns_theta_min 1.59
_exptl_absorpt_coefficient_mu 0.102
_exptl_absorpt_correction_T_max 0.9802
_exptl_absorpt_correction_T_min 0.9281
_exptl_absorpt_correction_type multi-scan
_exptl_absorpt_process_details SADABS-2008/1
_exptl_crystal_colour colourless
_exptl_crystal_density_diffrn 1.386
_exptl_crystal_density_method 'not measured'
_exptl_crystal_description plate
_exptl_crystal_F_000 544
_exptl_crystal_size_max 0.60
_exptl_crystal_size_mid 0.10
_exptl_crystal_size_min 0.08
_refine_diff_density_max 0.176
_refine_diff_density_min -0.177
_refine_diff_density_rms 0.044
_refine_ls_extinction_method none
_refine_ls_goodness_of_fit_ref 1.121
_refine_ls_hydrogen_treatment mixed
_refine_ls_matrix_type full
_refine_ls_number_parameters 181
_refine_ls_number_reflns 2538
_refine_ls_number_restraints 0
_refine_ls_restrained_S_all 1.121
_refine_ls_R_factor_all 0.0543
_refine_ls_R_factor_gt 0.0379
_refine_ls_shift/su_max 0.000
_refine_ls_shift/su_mean 0.000
_refine_ls_structure_factor_coef Fsqd
_refine_ls_weighting_details 'calc w=1/[\s^2^(Fo^2^)+(0.0654P)^2^+0.1852P] where P=(Fo^2^+2Fc^2^)/3'
_refine_ls_weighting_scheme calc
_refine_ls_wR_factor_gt 0.1079
_refine_ls_wR_factor_ref 0.1294
_reflns_number_gt 1977
_reflns_number_total 2538
_reflns_threshold_expression >2sigma(I)
_cod_data_source_file jo8b02904_si_002.cif
_cod_data_source_block wang511_15c
_cod_depositor_comments
;
The following automatic conversions were performed:

data item '_symmetry_cell_setting' value 'Monoclinic' was changed to
'monoclinic' in accordance with the
/home/data/users/saulius/crontab/automatic-downloads/current/ACS/lib/dictionaries/cif_core.dic
dictionary named 'cif_core.dic' version 2.4.2 last updated on
2011-04-26.

Automatic conversion script
Id: cif_fix_values 6909 2019-04-08 15:41:33Z antanas 
;
_cod_original_sg_symbol_H-M 'P2(1)/c  '
_cod_database_code 4035975

loop_
_symmetry_equiv_pos_as_xyz
'x, y, z'
'-x, y+1/2, -z+1/2'
'-x, -y, -z'
'x, -y-1/2, z-1/2'

loop_
_atom_site_label
_atom_site_type_symbol
_atom_site_fract_x
_atom_site_fract_y
_atom_site_fract_z
_atom_site_U_iso_or_equiv
_atom_site_adp_type
_atom_site_occupancy
_atom_site_symmetry_multiplicity
_atom_site_calc_flag
_atom_site_refinement_flags
F1 F 0.31766(18) 0.45561(4) 0.60572(15) 0.0644(3) Uani 1 1 d .
F2 F 0.1183(2) 0.65864(4) 0.46671(16) 0.0802(4) Uani 1 1 d .
C6' C -0.2230(3) 0.71299(7) 0.9014(3) 0.0599(5) Uani 1 1 d .
H6' H -0.3271 0.7321 0.9119 0.072 Uiso 1 1 calc R
C7' C -0.2644(3) 0.67817(7) 0.7453(3) 0.0552(5) Uani 1 1 d .
H7' H -0.3961 0.6743 0.6531 0.066 Uiso 1 1 calc R
C8' C -0.1138(2) 0.64991(6) 0.7273(2) 0.0444(4) Uani 1 1 d .
H8' H -0.1437 0.6270 0.6228 0.053 Uiso 1 1 calc R
C8'A C 0.0883(2) 0.65496(6) 0.8664(2) 0.0380(4) Uani 1 1 d .
C1' C 0.2516(2) 0.62541(6) 0.8590(2) 0.0411(4) Uani 1 1 d .
C4 C 0.2255(2) 0.58982(6) 0.6929(2) 0.0402(4) Uani 1 1 d .
C5 C 0.1651(3) 0.60776(6) 0.5017(2) 0.0496(4) Uani 1 1 d .
C6 C 0.1558(3) 0.57703(7) 0.3480(2) 0.0510(4) Uani 1 1 d .
H6 H 0.1146 0.5909 0.2228 0.061 Uiso 1 1 calc R
C1 C 0.2092(2) 0.52489(6) 0.3830(2) 0.0412(4) Uani 1 1 d .
C7 C 0.2109(2) 0.49141(7) 0.2293(2) 0.0471(4) Uani 1 1 d .
N1 N 0.2166(3) 0.46536(6) 0.1080(2) 0.0636(5) Uani 1 1 d .
C4'A C 0.1281(3) 0.69003(6) 1.0253(2) 0.0425(4) Uani 1 1 d .
C5' C -0.0322(3) 0.71881(7) 1.0367(3) 0.0535(5) Uani 1 1 d .
H5' H -0.0063 0.7422 1.1390 0.064 Uiso 1 1 calc R
C4' C 0.3274(3) 0.69444(7) 1.1696(3) 0.0552(5) Uani 1 1 d .
H4' H 0.3550 0.7180 1.2716 0.066 Uiso 1 1 calc R
C3' C 0.4786(3) 0.66484(8) 1.1615(3) 0.0613(5) Uani 1 1 d .
H3' H 0.6079 0.6677 1.2594 0.074 Uiso 1 1 calc R
C2' C 0.4411(3) 0.62986(7) 1.0058(3) 0.0523(4) Uani 1 1 d .
H2' H 0.5457 0.6095 1.0022 0.063 Uiso 1 1 calc R
C3 C 0.2742(2) 0.53734(6) 0.7238(2) 0.0425(4) Uani 1 1 d .
H3 H 0.3128 0.5232 0.8483 0.051 Uiso 1 1 calc R
C2 C 0.2656(2) 0.50628(6) 0.5712(2) 0.0420(4) Uani 1 1 d .

loop_
_atom_site_aniso_label
_atom_site_aniso_U_11
_atom_site_aniso_U_22
_atom_site_aniso_U_33
_atom_site_aniso_U_23
_atom_site_aniso_U_13
_atom_site_aniso_U_12
F1 0.0917(8) 0.0411(6) 0.0576(7) 0.0025(4) 0.0271(6) 0.0144(5)
F2 0.1542(12) 0.0435(6) 0.0593(7) 0.0127(5) 0.0601(7) 0.0227(7)
C6' 0.0670(13) 0.0569(11) 0.0661(12) 0.0106(9) 0.0377(11) 0.0165(9)
C7' 0.0488(10) 0.0595(11) 0.0565(11) 0.0100(8) 0.0203(8) 0.0045(8)
C8' 0.0515(10) 0.0430(9) 0.0383(8) 0.0007(7) 0.0176(7) -0.0028(7)
C8'A 0.0497(9) 0.0331(8) 0.0354(8) 0.0042(6) 0.0214(7) -0.0020(6)
C1' 0.0493(9) 0.0399(9) 0.0369(8) -0.0001(6) 0.0204(7) -0.0035(6)
C4 0.0457(9) 0.0416(9) 0.0370(8) -0.0007(6) 0.0206(7) -0.0016(6)
C5 0.0738(12) 0.0363(9) 0.0463(9) 0.0053(7) 0.0322(9) 0.0071(8)
C6 0.0735(12) 0.0482(10) 0.0370(8) 0.0044(7) 0.0282(8) 0.0044(8)
C1 0.0430(8) 0.0438(9) 0.0404(8) -0.0054(7) 0.0205(7) -0.0028(6)
C7 0.0497(10) 0.0500(10) 0.0436(9) -0.0027(7) 0.0209(8) 0.0016(7)
N1 0.0795(11) 0.0628(10) 0.0514(9) -0.0093(7) 0.0295(8) 0.0079(8)
C4'A 0.0590(10) 0.0363(8) 0.0374(8) 0.0003(6) 0.0248(7) -0.0045(7)
C5' 0.0744(13) 0.0430(9) 0.0526(10) 0.0004(7) 0.0354(10) 0.0056(8)
C4' 0.0663(12) 0.0561(11) 0.0434(9) -0.0135(8) 0.0223(9) -0.0103(9)
C3' 0.0518(10) 0.0771(14) 0.0454(10) -0.0122(9) 0.0097(8) -0.0080(9)
C2' 0.0478(10) 0.0605(11) 0.0478(10) -0.0033(8) 0.0186(8) 0.0040(8)
C3 0.0474(9) 0.0453(10) 0.0348(8) 0.0037(6) 0.0168(7) 0.0022(7)
C2 0.0444(9) 0.0364(9) 0.0460(9) 0.0001(6) 0.0191(7) 0.0015(6)

loop_
_atom_type_symbol
_atom_type_description
_atom_type_scat_dispersion_real
_atom_type_scat_dispersion_imag
_atom_type_scat_source
C C 0.0033 0.0016 'International Tables Vol C Tables 4.2.6.8 and 6.1.1.4'
H H 0.0000 0.0000 'International Tables Vol C Tables 4.2.6.8 and 6.1.1.4'
N N 0.0061 0.0033 'International Tables Vol C Tables 4.2.6.8 and 6.1.1.4'
F F 0.0171 0.0103 'International Tables Vol C Tables 4.2.6.8 and 6.1.1.4'

loop_
_geom_angle_atom_site_label_1
_geom_angle_atom_site_label_2
_geom_angle_atom_site_label_3
_geom_angle
C5' C6' C7' 120.20(17)
C5' C6' H6' 119.9
C7' C6' H6' 119.9
C8' C7' C6' 120.72(17)
C8' C7' H7' 119.6
C6' C7' H7' 119.6
C7' C8' C8'A 120.70(15)
C7' C8' H8' 119.6
C8'A C8' H8' 119.7
C8' C8'A C4'A 118.05(14)
C8' C8'A C1' 123.42(14)
C4'A C8'A C1' 118.49(14)
C2' C1' C8'A 120.20(14)
C2' C1' C4 117.77(14)
C8'A C1' C4 122.02(13)
C3 C4 C5 116.42(14)
C3 C4 C1' 121.22(13)
C5 C4 C1' 122.20(14)
F2 C5 C6 118.11(14)
F2 C5 C4 118.02(14)
C6 C5 C4 123.84(15)
C5 C6 C1 118.74(15)
C5 C6 H6 120.6
C1 C6 H6 120.6
C2 C1 C6 118.09(14)
C2 C1 C7 120.76(15)
C6 C1 C7 121.13(14)
N1 C7 C1 178.39(19)
C5' C4'A C4' 121.66(15)
C5' C4'A C8'A 119.22(15)
C4' C4'A C8'A 119.10(15)
C6' C5' C4'A 121.09(16)
C6' C5' H5' 119.5
C4'A C5' H5' 119.5
C3' C4' C4'A 121.08(16)
C3' C4' H4' 119.5
C4'A C4' H4' 119.5
C4' C3' C2' 120.33(17)
C4' C3' H3' 119.8
C2' C3' H3' 119.8
C1' C2' C3' 120.73(16)
C1' C2' H2' 119.6
C3' C2' H2' 119.6
C2 C3 C4 120.21(14)
C2 C3 H3 119.9
C4 C3 H3 119.9
F1 C2 C3 119.10(14)
F1 C2 C1 118.21(14)
C3 C2 C1 122.68(15)

loop_
_geom_bond_atom_site_label_1
_geom_bond_atom_site_label_2
_geom_bond_distance
F1 C2 1.3501(18)
F2 C5 1.3485(19)
C6' C5' 1.352(3)
C6' C7' 1.402(3)
C6' H6' 0.9300
C7' C8' 1.361(2)
C7' H7' 0.9300
C8' C8'A 1.419(2)
C8' H8' 0.9300
C8'A C4'A 1.424(2)
C8'A C1' 1.425(2)
C1' C2' 1.373(2)
C1' C4 1.490(2)
C4 C3 1.388(2)
C4 C5 1.392(2)
C5 C6 1.372(2)
C6 C1 1.389(2)
C6 H6 0.9300
C1 C2 1.381(2)
C1 C7 1.439(2)
C7 N1 1.140(2)
C4'A C5' 1.408(2)
C4'A C4' 1.416(2)
C5' H5' 0.9300
C4' C3' 1.354(3)
C4' H4' 0.9300
C3' C2' 1.407(3)
C3' H3' 0.9300
C2' H2' 0.9300
C3 C2 1.371(2)
C3 H3 0.9300

loop_
_geom_torsion_atom_site_label_1
_geom_torsion_atom_site_label_2
_geom_torsion_atom_site_label_3
_geom_torsion_atom_site_label_4
_geom_torsion
C5' C6' C7' C8' -0.1(3)
C6' C7' C8' C8'A 0.2(3)
C7' C8' C8'A C4'A 0.5(2)
C7' C8' C8'A C1' 178.10(15)
C8' C8'A C1' C2' -175.69(15)
C4'A C8'A C1' C2' 1.9(2)
C8' C8'A C1' C4 5.5(2)
C4'A C8'A C1' C4 -176.86(13)
C2' C1' C4 C3 58.2(2)
C8'A C1' C4 C3 -122.98(17)
C2' C1' C4 C5 -117.19(19)
C8'A C1' C4 C5 61.6(2)
C3 C4 C5 F2 -179.45(15)
C1' C4 C5 F2 -3.8(3)
C3 C4 C5 C6 -1.3(3)
C1' C4 C5 C6 174.30(16)
F2 C5 C6 C1 178.19(16)
C4 C5 C6 C1 0.0(3)
C5 C6 C1 C2 1.2(2)
C5 C6 C1 C7 -177.19(16)
C2 C1 C7 N1 -99(7)
C6 C1 C7 N1 80(7)
C8' C8'A C4'A C5' -1.1(2)
C1' C8'A C4'A C5' -178.85(14)
C8' C8'A C4'A C4' 177.87(14)
C1' C8'A C4'A C4' 0.1(2)
C7' C6' C5' C4'A -0.5(3)
C4' C4'A C5' C6' -177.81(16)
C8'A C4'A C5' C6' 1.1(2)
C5' C4'A C4' C3' 177.06(18)
C8'A C4'A C4' C3' -1.9(3)
C4'A C4' C3' C2' 1.6(3)
C8'A C1' C2' C3' -2.3(3)
C4 C1' C2' C3' 176.55(16)
C4' C3' C2' C1' 0.5(3)
C5 C4 C3 C2 1.3(2)
C1' C4 C3 C2 -174.34(14)
C4 C3 C2 F1 178.65(14)
C4 C3 C2 C1 -0.1(2)
C6 C1 C2 F1 -179.96(15)
C7 C1 C2 F1 -1.6(2)
C6 C1 C2 C3 -1.2(2)
C7 C1 C2 C3 177.20(15)
